data_4340371
loop_
_publ_author_name
'Rancan, Marzio'
'Tessarolo, Jacopo'
'Casarin, Maurizio'
'Zanonato, Pier Luigi'
'Quici, Silvio'
'Armelao, Lidia'

_publ_section_title
;
 Double level selection in a constitutional dynamic library of
 coordination driven supramolecular polygons.
;
_journal_issue 14
_journal_name_full 'Inorganic chemistry'
_journal_page_first 7276
_journal_page_last 7287
_journal_paper_doi 10.1021/ic500573e
_journal_volume 53
_journal_year 2014
_chemical_formula_moiety 'C51 H51 Cu3 N3 O12, 5(C H Cl3)'
_chemical_formula_sum 'C56 H56 Cl15 Cu3 N3 O12'
_chemical_formula_weight 1685.41
_chemical_name_systematic
;
 ? 
;
_space_group_crystal_system triclinic
_space_group_IT_number 2
_space_group_name_Hall '-P 1'
_space_group_name_H-M_alt 'P -1'
_symmetry_space_group_name_Hall '-P 1'
_symmetry_space_group_name_H-M 'P -1'
_atom_sites_solution_hydrogens geom
_atom_sites_solution_primary direct
_atom_sites_solution_secondary difmap
_audit_creation_date 2013-11-12
_audit_creation_method
;
Olex2 1.2
(compiled 2013.09.17 svn.r2790 for OlexSys, GUI svn.r4601)
;
_cell_angle_alpha 104.2545(12)
_cell_angle_beta 101.2791(11)
_cell_angle_gamma 90.0928(11)
_cell_formula_units_Z 2
_cell_length_a 13.47327(17)
_cell_length_b 15.9098(2)
_cell_length_c 17.6909(2)
_cell_measurement_reflns_used 12030
_cell_measurement_temperature 297.2(3)
_cell_measurement_theta_max 21.6797
_cell_measurement_theta_min 2.1471
_cell_volume 3599.48(8)
_computing_cell_refinement
;
CrysAlisPro, Agilent Technologies,
Version 1.171.36.28 (release 01-02-2013 CrysAlis171 .NET)
(compiled Feb  1 2013,16:14:44)
;
_computing_data_collection
;
CrysAlisPro, Agilent Technologies,
Version 1.171.36.28 (release 01-02-2013 CrysAlis171 .NET)
(compiled Feb  1 2013,16:14:44)
;
_computing_data_reduction
;
CrysAlisPro, Agilent Technologies,
Version 1.171.36.28 (release 01-02-2013 CrysAlis171 .NET)
(compiled Feb  1 2013,16:14:44)
;
_computing_molecular_graphics
;
O. V. Dolomanov, L. J. Bourhis, R. J. Gildea, J. A. K. Howard and H. Puschmann,
OLEX2: a complete structure solution, refinement and analysis program.
J. Appl. Cryst. (2009). 42, 339-341.
;
_computing_publication_material
;
O. V. Dolomanov, L. J. Bourhis, R. J. Gildea, J. A. K. Howard and H. Puschmann,
OLEX2: a complete structure solution, refinement and analysis program.
J. Appl. Cryst. (2009). 42, 339-341.
;
_computing_structure_refinement
;
SHELX, G.M. Sheldrick, Acta Cryst.
(2008). A64, 112-122
;
_computing_structure_solution
;
SHELX, G.M. Sheldrick, Acta Cryst.
(2008). A64, 112-122
;
_diffrn_ambient_temperature 297.2(3)
_diffrn_detector_area_resol_mean 16.1274
_diffrn_measured_fraction_theta_full 0.9938
_diffrn_measured_fraction_theta_max 0.9989
_diffrn_measurement_device_type 'Xcalibur, Eos, Gemini'
_diffrn_measurement_method '\w scans'
_diffrn_orient_matrix_UB_11 0.0443970000
_diffrn_orient_matrix_UB_12 0.0273097000
_diffrn_orient_matrix_UB_13 0.0077584000
_diffrn_orient_matrix_UB_21 -0.0289553000
_diffrn_orient_matrix_UB_22 0.0370788000
_diffrn_orient_matrix_UB_23 0.0085991000
_diffrn_orient_matrix_UB_31 0.0089533000
_diffrn_orient_matrix_UB_32 -0.0010236000
_diffrn_orient_matrix_UB_33 0.0406214000
_diffrn_radiation_monochromator graphite
_diffrn_radiation_type 'Mo K\a'
_diffrn_radiation_wavelength 0.7107
_diffrn_reflns_av_R_equivalents 0.0266
_diffrn_reflns_av_unetI/netI 0.0216
_diffrn_reflns_limit_h_max 14
_diffrn_reflns_limit_h_min -14
_diffrn_reflns_limit_k_max 16
_diffrn_reflns_limit_k_min -16
_diffrn_reflns_limit_l_max 18
_diffrn_reflns_limit_l_min -18
_diffrn_reflns_number 33846
_diffrn_reflns_theta_full 21.68
_diffrn_reflns_theta_max 21.68
_diffrn_reflns_theta_min 2.15
_diffrn_source 'Enhance (Mo) X-ray Source'
_exptl_absorpt_coefficient_mu 1.491
_exptl_absorpt_correction_T_max 1.00000
_exptl_absorpt_correction_T_min 0.86719
_exptl_absorpt_correction_type multi-scan
_exptl_absorpt_process_details
;
CrysAlisPro, Agilent Technologies,
Version 1.171.36.28 (release 01-02-2013 CrysAlis171 .NET)
(compiled Feb  1 2013,16:14:44)
Empirical absorption correction using spherical harmonics,
 implemented in SCALE3 ABSPACK scaling algorithm.
;
_exptl_crystal_colour
;
;
_exptl_crystal_colour_primary blue
_exptl_crystal_density_diffrn 1.555
_exptl_crystal_density_method 'not measured'
_exptl_crystal_description block
_exptl_crystal_F_000 1702
_exptl_crystal_recrystallization_method CHCl3/C6
_exptl_crystal_size_max 0.5
_exptl_crystal_size_mid 0.3
_exptl_crystal_size_min 0.2
_refine_diff_density_max 2.122
_refine_diff_density_min -0.873
_refine_diff_density_rms 0.086
_refine_ls_extinction_method none
_refine_ls_goodness_of_fit_ref 1.037
_refine_ls_hydrogen_treatment constr
_refine_ls_matrix_type full
_refine_ls_number_parameters 814
_refine_ls_number_reflns 8469
_refine_ls_number_restraints 663
_refine_ls_restrained_S_all 1.002
_refine_ls_R_factor_all 0.0645
_refine_ls_R_factor_gt 0.0587
_refine_ls_shift/su_max 0.000
_refine_ls_shift/su_mean 0.000
_refine_ls_structure_factor_coef Fsqd
_refine_ls_weighting_details 'calc w=1/[\s^2^(Fo^2^)+(0.0913P)^2^+11.3751P] where P=(Fo^2^+2Fc^2^)/3'
_refine_ls_weighting_scheme calc
_refine_ls_wR_factor_gt 0.1617
_refine_ls_wR_factor_ref 0.1674
_reflns_number_gt 7507
_reflns_number_total 8469
_reflns_threshold_expression >2sigma(I)
_cod_data_source_file ic500573e_si_002.cif
_cod_data_source_block Cu3sTr_C6
_cod_depositor_comments 'Adding full bibliography for 4340369--4340375.cif.'
_cod_original_cell_volume 3599.49(8)
_cod_database_code 4340371

loop_
_space_group_symop_id
_space_group_symop_operation_xyz
1 'x, y, z'
2 '-x, -y, -z'

loop_
_atom_site_label
_atom_site_type_symbol
_atom_site_fract_x
_atom_site_fract_y
_atom_site_fract_z
_atom_site_U_iso_or_equiv
_atom_site_adp_type
_atom_site_occupancy
_atom_site_symmetry_multiplicity
_atom_site_calc_flag
_atom_site_refinement_flags
Cu3 Cu 0.26357(5) 0.32642(4) 0.43441(4) 0.0410(2) Uani 1 1 d U
Cu2 Cu 0.17322(5) 0.33085(4) 0.06249(4) 0.0385(2) Uani 1 1 d U
Cu1 Cu -0.16996(5) 0.18322(5) 0.20732(4) 0.0490(2) Uani 1 1 d U
Cl15 Cl 0.5741(2) 0.1960(2) 0.55089(18) 0.1311(10) Uani 1 1 d U
O8 O 0.3053(3) 0.2854(2) 0.0797(2) 0.0446(9) Uani 1 1 d U
O5 O 0.0470(3) 0.3836(2) 0.0396(2) 0.0431(9) Uani 1 1 d U
O7 O 0.2270(3) 0.4434(2) 0.1277(2) 0.0442(9) Uani 1 1 d U
Cl14 Cl 0.4273(3) 0.0923(3) 0.5879(3) 0.1745(16) Uani 1 1 d U
O12 O 0.1619(3) 0.3764(2) 0.4915(2) 0.0508(10) Uani 1 1 d U
O10 O 0.3051(3) 0.4404(2) 0.4311(2) 0.0461(9) Uani 1 1 d U
O6 O 0.1227(3) 0.2284(3) -0.0196(2) 0.0519(10) Uani 1 1 d U
O2 O -0.1872(3) 0.2619(3) 0.3045(2) 0.0584(11) Uani 1 1 d U
Cl13 Cl 0.4186(3) 0.2776(2) 0.6243(2) 0.1531(13) Uani 1 1 d U
O11 O 0.2326(3) 0.2144(2) 0.4498(2) 0.0489(9) Uani 1 1 d U
N3 N 0.1573(4) 0.2878(3) 0.3051(3) 0.0525(12) Uani 1 1 d U
O9 O 0.3811(3) 0.2798(2) 0.3958(2) 0.0460(9) Uani 1 1 d U
O3 O -0.1614(3) 0.1008(3) 0.1093(2) 0.0577(11) Uani 1 1 d U
O1 O -0.1372(3) 0.0934(3) 0.2622(2) 0.0577(11) Uani 1 1 d U
N1 N 0.0008(4) 0.2321(3) 0.2233(3) 0.0532(12) Uani 1 1 d U
N2 N 0.1272(4) 0.2837(3) 0.1689(3) 0.0496(12) Uani 1 1 d U
O4 O -0.2333(3) 0.2629(3) 0.1507(2) 0.0550(10) Uani 1 1 d U
Cl1S Cl -0.07442(16) 0.43978(14) 0.21818(13) 0.0879(6) Uani 1 1 d U
Cl2S Cl 0.12249(16) 0.5112(2) 0.30049(13) 0.1180(10) Uani 1 1 d U
Cl3S Cl -0.0097(2) 0.60273(16) 0.2020(2) 0.1249(9) Uani 1 1 d U
Cl6S Cl 0.6595(4) 0.8982(2) 0.0611(2) 0.1777(16) Uani 1 1 d U
C28 C 0.3899(5) 0.5575(4) 0.4105(4) 0.0603(16) Uani 1 1 d U
H28A H 0.3286 0.5852 0.4197 0.091 Uiso 1 1 calc R
H28B H 0.4076 0.5693 0.3640 0.091 Uiso 1 1 calc R
H28C H 0.4436 0.5796 0.4557 0.091 Uiso 1 1 calc R
C46 C -0.1211(4) 0.1788(4) 0.3959(3) 0.0442(12) Uani 1 1 d U
C35 C 0.0842(4) 0.2471(4) 0.5033(3) 0.0424(12) Uani 1 1 d U
C32 C 0.4364(4) 0.4030(3) 0.3572(3) 0.0388(12) Uani 1 1 d U
C50 C 0.0366(5) 0.2484(4) 0.1630(4) 0.0529(15) Uani 1 1 d U
H50 H -0.0056 0.2337 0.1128 0.064 Uiso 1 1 calc R
C19 C 0.3922(4) 0.4047(3) 0.1812(3) 0.0361(11) Uani 1 1 d U
C3 C -0.2123(4) 0.1906(4) 0.0202(3) 0.0452(13) Uani 1 1 d U
Cl10 Cl 0.1638(2) 0.03889(18) 0.26414(15) 0.1138(8) Uani 1 1 d U
Cl11 Cl 0.3684(2) 0.02843(17) 0.34461(19) 0.1295(10) Uani 1 1 d U
Cl12 Cl 0.3229(3) 0.1031(2) 0.20766(15) 0.1462(13) Uani 1 1 d U
Cl7S Cl 0.5561(3) 0.6904(2) 0.1170(3) 0.1756(16) Uani 1 1 d U
Cl9S Cl 0.7167(4) 0.5859(3) 0.0653(3) 0.208(2) Uani 1 1 d U
Cl4S Cl 0.6255(4) 0.9434(3) 0.2187(3) 0.206(2) Uani 1 1 d U
C25 C 0.6775(4) 0.5061(4) 0.3337(4) 0.0565(16) Uani 1 1 d U
H25 H 0.7392 0.5288 0.3663 0.068 Uiso 1 1 calc R
C18 C 0.3165(4) 0.4640(4) 0.1690(3) 0.0408(12) Uani 1 1 d U
C20 C 0.3835(4) 0.3202(3) 0.1316(3) 0.0381(12) Uani 1 1 d U
C14 C -0.0513(4) 0.2616(3) -0.0502(3) 0.0388(12) Uani 1 1 d U
C12 C -0.1153(4) 0.4134(4) -0.0162(4) 0.0522(15) Uani 1 1 d U
H12A H -0.1239 0.4453 0.0356 0.078 Uiso 1 1 calc R
H12B H -0.1781 0.3833 -0.0456 0.078 Uiso 1 1 calc R
H12C H -0.0949 0.4529 -0.0442 0.078 Uiso 1 1 calc R
Cl8S Cl 0.7558(4) 0.7241(4) 0.1945(3) 0.220(2) Uani 1 1 d U
C10 C -0.1816(4) 0.2346(4) -0.1767(3) 0.0478(14) Uani 1 1 d U
H10 H -0.1329 0.2558 -0.1989 0.057 Uiso 1 1 calc R
C30 C 0.4422(4) 0.3171(4) 0.3654(3) 0.0417(12) Uani 1 1 d U
C34 C 0.0973(4) 0.3374(4) 0.5169(3) 0.0459(13) Uani 1 1 d U
Cl5S Cl 0.5923(3) 1.0663(3) 0.1267(5) 0.265(3) Uani 1 1 d U
C6 C -0.2296(4) 0.1961(4) -0.0655(3) 0.0443(13) Uani 1 1 d U
C11 C -0.1561(4) 0.2295(3) -0.0975(3) 0.0391(12) Uani 1 1 d U
C2 C -0.2464(4) 0.2572(4) 0.0761(3) 0.0485(13) Uani 1 1 d U
C43 C -0.0947(4) 0.1783(4) 0.4825(3) 0.0458(13) Uani 1 1 d U
C22 C 0.4908(4) 0.4391(3) 0.2374(3) 0.0358(11) Uani 1 1 d U
C4 C -0.1784(5) 0.1140(4) 0.0398(3) 0.0525(14) Uani 1 1 d U
C23 C 0.5662(4) 0.4736(4) 0.2072(3) 0.0474(14) Uani 1 1 d U
H23 H 0.5533 0.4744 0.1537 0.057 Uiso 1 1 calc R
C38 C -0.0015(4) 0.2102(4) 0.5324(3) 0.0462(13) Uani 1 1 d U
C13 C -0.0355(4) 0.3492(3) -0.0074(3) 0.0368(12) Uani 1 1 d U
C27 C 0.5115(4) 0.4385(3) 0.3181(3) 0.0372(12) Uani 1 1 d U
C29 C 0.3741(4) 0.4608(4) 0.3980(3) 0.0410(12) Uani 1 1 d U
C15 C 0.0323(4) 0.2090(4) -0.0584(3) 0.0438(13) Uani 1 1 d U
C47 C -0.1184(5) 0.1016(4) 0.3369(4) 0.0520(14) Uani 1 1 d U
C21 C 0.4708(4) 0.2618(4) 0.1339(4) 0.0561(16) Uani 1 1 d U
H21A H 0.4566 0.2159 0.1573 0.084 Uiso 1 1 calc R
H21B H 0.5311 0.2948 0.1651 0.084 Uiso 1 1 calc R
H21C H 0.4804 0.2375 0.0807 0.084 Uiso 1 1 calc R
C16 C 0.0215(5) 0.1237(4) -0.1206(4) 0.0673(19) Uani 1 1 d U
H16A H 0.0652 0.1258 -0.1570 0.101 Uiso 1 1 calc R
H16B H -0.0475 0.1134 -0.1491 0.101 Uiso 1 1 calc R
H16C H 0.0400 0.0776 -0.0952 0.101 Uiso 1 1 calc R
C51 C 0.1844(4) 0.3020(4) 0.2411(3) 0.0517(15) Uani 1 1 d U
H51 H 0.2490 0.3268 0.2476 0.062 Uiso 1 1 calc R
C24 C 0.6585(4) 0.5064(4) 0.2545(4) 0.0567(16) Uani 1 1 d U
H24 H 0.7075 0.5285 0.2331 0.068 Uiso 1 1 calc R
C26 C 0.6056(4) 0.4726(4) 0.3644(3) 0.0490(14) Uani 1 1 d U
H26 H 0.6199 0.4725 0.4180 0.059 Uiso 1 1 calc R
C9 C -0.2771(5) 0.2091(4) -0.2229(3) 0.0558(15) Uani 1 1 d U
H9 H -0.2926 0.2144 -0.2751 0.067 Uiso 1 1 calc R
C36 C 0.1575(4) 0.1920(4) 0.4760(3) 0.0468(13) Uani 1 1 d U
C7 C -0.3246(5) 0.1686(4) -0.1136(4) 0.0573(16) Uani 1 1 d U
H7 H -0.3731 0.1449 -0.0928 0.069 Uiso 1 1 calc R
C8 C -0.3486(5) 0.1757(4) -0.1911(4) 0.0596(16) Uani 1 1 d U
H8 H -0.4130 0.1580 -0.2217 0.072 Uiso 1 1 calc R
C49 C 0.0648(4) 0.2531(4) 0.2927(3) 0.0513(15) Uani 1 1 d U
H49 H 0.0428 0.2425 0.3364 0.062 Uiso 1 1 calc R
C45 C -0.1634(4) 0.2522(4) 0.3748(3) 0.0489(14) Uani 1 1 d U
C39 C 0.0151(5) 0.2063(4) 0.6118(4) 0.0603(16) Uani 1 1 d U
H39 H 0.0774 0.2265 0.6449 0.072 Uiso 1 1 calc R
C40 C -0.0586(6) 0.1731(5) 0.6427(4) 0.0672(18) Uani 1 1 d U
H40 H -0.0460 0.1718 0.6959 0.081 Uiso 1 1 calc R
C31 C 0.5271(5) 0.2624(4) 0.3423(4) 0.0598(16) Uani 1 1 d U
H31A H 0.5650 0.2467 0.3882 0.090 Uiso 1 1 calc R
H31B H 0.5709 0.2946 0.3216 0.090 Uiso 1 1 calc R
H31C H 0.4998 0.2107 0.3023 0.090 Uiso 1 1 calc R
C42 C -0.1679(5) 0.1453(4) 0.5155(4) 0.0603(16) Uani 1 1 d U
H42 H -0.2306 0.1247 0.4833 0.072 Uiso 1 1 calc R
C17 C 0.3374(5) 0.5598(4) 0.2012(4) 0.0607(17) Uani 1 1 d U
H17A H 0.3496 0.5849 0.1595 0.091 Uiso 1 1 calc R
H17B H 0.3961 0.5707 0.2436 0.091 Uiso 1 1 calc R
H17C H 0.2801 0.5852 0.2211 0.091 Uiso 1 1 calc R
C1 C -0.3073(5) 0.3286(5) 0.0517(4) 0.0675(18) Uani 1 1 d U
H1A H -0.3752 0.3227 0.0596 0.101 Uiso 1 1 calc R
H1B H -0.3089 0.3249 -0.0035 0.101 Uiso 1 1 calc R
H1C H -0.2768 0.3838 0.0833 0.101 Uiso 1 1 calc R
C37 C 0.1547(6) 0.0988(4) 0.4803(5) 0.078(2) Uani 1 1 d U
H37A H 0.1621 0.0618 0.4301 0.117 Uiso 1 1 calc R
H37B H 0.0912 0.0843 0.4920 0.117 Uiso 1 1 calc R
H37C H 0.2092 0.0908 0.5214 0.117 Uiso 1 1 calc R
C33 C 0.0394(5) 0.3987(5) 0.5693(5) 0.072(2) Uani 1 1 d U
H33A H 0.0811 0.4196 0.6213 0.109 Uiso 1 1 calc R
H33B H -0.0206 0.3688 0.5732 0.109 Uiso 1 1 calc R
H33C H 0.0206 0.4468 0.5467 0.109 Uiso 1 1 calc R
C48 C -0.0942(7) 0.0161(4) 0.3587(4) 0.080(2) Uani 1 1 d U
H48A H -0.1538 -0.0222 0.3419 0.121 Uiso 1 1 calc R
H48B H -0.0718 0.0269 0.4154 0.121 Uiso 1 1 calc R
H48C H -0.0416 -0.0102 0.3328 0.121 Uiso 1 1 calc R
C41 C -0.1500(6) 0.1424(5) 0.5944(4) 0.0678(18) Uani 1 1 d U
H41 H -0.1999 0.1197 0.6145 0.081 Uiso 1 1 calc R
C44 C -0.1889(6) 0.3279(5) 0.4363(4) 0.079(2) Uani 1 1 d U
H44A H -0.1475 0.3782 0.4391 0.119 Uiso 1 1 calc R
H44B H -0.1763 0.3145 0.4873 0.119 Uiso 1 1 calc R
H44C H -0.2590 0.3394 0.4220 0.119 Uiso 1 1 calc R
C5 C -0.1598(7) 0.0357(5) -0.0232(4) 0.086(2) Uani 1 1 d U
H5A H -0.0884 0.0267 -0.0161 0.128 Uiso 1 1 calc R
H5B H -0.1840 0.0453 -0.0750 0.128 Uiso 1 1 calc R
H5C H -0.1950 -0.0146 -0.0185 0.128 Uiso 1 1 calc R
C1S C 0.0298(5) 0.5027(5) 0.2145(4) 0.0693(18) Uani 1 1 d U
H1S H 0.0579 0.4734 0.1684 0.083 Uiso 1 1 calc R
C5S C 0.4473(7) 0.1861(6) 0.5592(5) 0.091(2) Uani 1 1 d U
H5S H 0.4041 0.1817 0.5068 0.109 Uiso 1 1 calc R
C4S C 0.2857(6) 0.0879(5) 0.2922(4) 0.0770(19) Uani 1 1 d U
H4S H 0.2825 0.1453 0.3279 0.092 Uiso 1 1 calc R
C2S C 0.6601(7) 0.9840(6) 0.1445(7) 0.110(3) Uani 1 1 d U
H2S H 0.7305 1.0067 0.1643 0.132 Uiso 1 1 calc R
C3S C 0.6732(9) 0.6788(8) 0.0966(6) 0.130(3) Uani 1 1 d U
H3S H 0.6821 0.7154 0.0610 0.156 Uiso 1 1 calc R

loop_
_atom_site_aniso_label
_atom_site_aniso_U_11
_atom_site_aniso_U_22
_atom_site_aniso_U_33
_atom_site_aniso_U_23
_atom_site_aniso_U_13
_atom_site_aniso_U_12
Cu3 0.0405(4) 0.0479(4) 0.0352(4) 0.0099(3) 0.0097(3) -0.0021(3)
Cu2 0.0314(4) 0.0478(4) 0.0331(4) 0.0067(3) 0.0032(3) 0.0008(3)
Cu1 0.0514(5) 0.0570(5) 0.0393(4) 0.0166(3) 0.0052(3) -0.0075(3)
Cl15 0.0913(17) 0.188(3) 0.122(2) 0.058(2) 0.0158(15) 0.0310(18)
O8 0.036(2) 0.047(2) 0.043(2) 0.0013(17) 0.0036(17) 0.0035(17)
O5 0.034(2) 0.046(2) 0.042(2) 0.0040(17) 0.0002(17) 0.0011(16)
O7 0.034(2) 0.045(2) 0.047(2) 0.0073(17) -0.0005(17) 0.0040(16)
Cl14 0.151(3) 0.160(3) 0.232(4) 0.123(3) -0.010(3) -0.005(2)
O12 0.048(2) 0.049(2) 0.056(2) 0.0062(19) 0.0200(19) -0.0021(18)
O10 0.047(2) 0.048(2) 0.046(2) 0.0099(17) 0.0179(18) -0.0014(17)
O6 0.039(2) 0.056(2) 0.048(2) -0.0030(18) -0.0004(18) 0.0089(18)
O2 0.068(3) 0.061(3) 0.047(2) 0.0176(19) 0.009(2) 0.009(2)
Cl13 0.134(2) 0.156(3) 0.136(2) -0.032(2) 0.038(2) -0.003(2)
O11 0.049(2) 0.054(2) 0.053(2) 0.0194(19) 0.0236(19) 0.0056(18)
N3 0.044(3) 0.076(3) 0.038(2) 0.019(2) 0.004(2) -0.011(2)
O9 0.043(2) 0.045(2) 0.054(2) 0.0152(18) 0.0150(18) 0.0000(17)
O3 0.072(3) 0.058(2) 0.040(2) 0.0144(18) 0.002(2) 0.002(2)
O1 0.079(3) 0.055(2) 0.042(2) 0.0153(18) 0.015(2) -0.002(2)
N1 0.047(3) 0.072(3) 0.043(3) 0.023(2) 0.004(2) -0.009(2)
N2 0.045(3) 0.070(3) 0.035(2) 0.019(2) 0.005(2) -0.007(2)
O4 0.063(3) 0.063(3) 0.043(2) 0.0181(19) 0.0118(19) 0.005(2)
Cl1S 0.0774(13) 0.0867(14) 0.0979(15) 0.0145(11) 0.0250(11) -0.0076(11)
Cl2S 0.0622(13) 0.182(3) 0.0788(14) -0.0219(15) 0.0106(11) 0.0221(14)
Cl3S 0.148(2) 0.0736(14) 0.170(3) 0.0344(15) 0.068(2) 0.0168(14)
Cl6S 0.250(5) 0.111(2) 0.151(3) 0.004(2) 0.028(3) -0.035(3)
C28 0.072(4) 0.049(3) 0.064(4) 0.011(3) 0.026(3) 0.002(3)
C46 0.039(3) 0.054(3) 0.043(3) 0.016(2) 0.011(2) -0.006(3)
C35 0.045(3) 0.054(3) 0.030(3) 0.012(2) 0.008(2) -0.002(2)
C32 0.034(3) 0.046(3) 0.033(3) 0.008(2) 0.002(2) -0.002(2)
C50 0.044(3) 0.071(4) 0.043(3) 0.021(3) -0.001(3) -0.010(3)
C19 0.030(3) 0.046(3) 0.033(3) 0.011(2) 0.008(2) 0.001(2)
C3 0.035(3) 0.057(3) 0.042(3) 0.016(3) 0.001(2) -0.006(2)
Cl10 0.1018(17) 0.1223(19) 0.1020(17) 0.0016(14) 0.0185(14) -0.0414(15)
Cl11 0.135(2) 0.0936(17) 0.139(2) 0.0092(15) 0.0039(18) 0.0363(16)
Cl12 0.171(3) 0.171(3) 0.0841(16) -0.0077(16) 0.0469(17) -0.085(2)
Cl7S 0.117(2) 0.143(3) 0.281(5) 0.056(3) 0.068(3) 0.027(2)
Cl9S 0.331(6) 0.170(3) 0.216(4) 0.122(3) 0.183(4) 0.139(4)
Cl4S 0.224(5) 0.208(4) 0.198(4) 0.047(3) 0.075(4) -0.069(4)
C25 0.034(3) 0.065(4) 0.061(4) 0.007(3) 0.000(3) -0.014(3)
C18 0.037(3) 0.049(3) 0.033(3) 0.005(2) 0.003(2) -0.002(2)
C20 0.032(3) 0.048(3) 0.036(3) 0.012(2) 0.009(2) 0.001(2)
C14 0.039(3) 0.047(3) 0.028(3) 0.011(2) 0.001(2) -0.001(2)
C12 0.038(3) 0.051(3) 0.061(4) 0.011(3) -0.001(3) 0.004(3)
Cl8S 0.211(4) 0.260(5) 0.179(4) 0.074(4) -0.009(3) 0.054(4)
C10 0.049(3) 0.056(4) 0.035(3) 0.008(3) 0.003(2) -0.002(3)
C30 0.038(3) 0.049(3) 0.035(3) 0.009(2) 0.003(2) -0.003(2)
C34 0.041(3) 0.058(3) 0.035(3) 0.005(3) 0.006(2) -0.004(3)
Cl5S 0.147(3) 0.183(4) 0.528(10) 0.165(5) 0.122(5) 0.088(3)
C6 0.041(3) 0.050(3) 0.038(3) 0.010(2) -0.001(2) -0.001(3)
C11 0.038(3) 0.040(3) 0.035(3) 0.007(2) 0.000(2) 0.001(2)
C2 0.041(3) 0.061(3) 0.047(3) 0.020(3) 0.010(3) -0.005(3)
C43 0.051(3) 0.050(3) 0.044(3) 0.018(3) 0.019(3) 0.002(3)
C22 0.030(3) 0.038(3) 0.039(3) 0.008(2) 0.006(2) 0.001(2)
C4 0.053(4) 0.061(4) 0.041(3) 0.013(3) 0.002(3) -0.006(3)
C23 0.038(3) 0.060(4) 0.046(3) 0.015(3) 0.009(2) -0.003(3)
C38 0.051(3) 0.056(3) 0.038(3) 0.017(3) 0.018(2) 0.006(3)
C13 0.032(3) 0.048(3) 0.031(3) 0.012(2) 0.007(2) -0.001(2)
C27 0.033(3) 0.039(3) 0.037(3) 0.005(2) 0.006(2) -0.001(2)
C29 0.040(3) 0.047(3) 0.033(3) 0.009(2) 0.001(2) -0.003(2)
C15 0.042(3) 0.050(3) 0.035(3) 0.008(2) 0.000(2) 0.004(3)
C47 0.056(4) 0.056(3) 0.048(3) 0.020(3) 0.012(3) -0.006(3)
C21 0.041(3) 0.059(4) 0.064(4) 0.009(3) 0.008(3) 0.011(3)
C16 0.053(4) 0.059(4) 0.068(4) -0.009(3) -0.009(3) 0.008(3)
C51 0.039(3) 0.074(4) 0.042(3) 0.020(3) 0.004(3) -0.009(3)
C24 0.037(3) 0.070(4) 0.067(4) 0.021(3) 0.013(3) -0.008(3)
C26 0.041(3) 0.059(4) 0.042(3) 0.009(3) 0.000(2) -0.006(3)
C9 0.057(4) 0.067(4) 0.036(3) 0.009(3) -0.005(3) 0.005(3)
C36 0.050(3) 0.054(3) 0.039(3) 0.015(3) 0.012(3) 0.000(3)
C7 0.040(3) 0.075(4) 0.051(3) 0.013(3) 0.000(3) -0.012(3)
C8 0.044(3) 0.075(4) 0.045(3) 0.006(3) -0.011(3) -0.003(3)
C49 0.046(3) 0.070(4) 0.040(3) 0.020(3) 0.008(3) -0.007(3)
C45 0.042(3) 0.060(3) 0.044(3) 0.014(3) 0.006(3) -0.002(3)
C39 0.066(4) 0.080(5) 0.041(3) 0.021(3) 0.018(3) 0.005(3)
C40 0.092(5) 0.080(5) 0.045(3) 0.030(3) 0.032(3) 0.014(4)
C31 0.054(4) 0.055(4) 0.078(4) 0.019(3) 0.027(3) 0.008(3)
C42 0.056(4) 0.073(4) 0.061(4) 0.022(3) 0.027(3) -0.002(3)
C17 0.050(4) 0.050(3) 0.070(4) 0.008(3) -0.007(3) 0.000(3)
C1 0.069(5) 0.084(5) 0.062(4) 0.033(4) 0.025(4) 0.019(4)
C37 0.086(5) 0.061(4) 0.114(6) 0.043(4) 0.057(5) 0.021(4)
C33 0.060(4) 0.068(4) 0.088(5) -0.002(4) 0.040(4) -0.002(3)
C48 0.128(7) 0.057(4) 0.059(4) 0.023(3) 0.014(4) 0.007(4)
C41 0.082(4) 0.074(5) 0.065(4) 0.028(4) 0.043(4) 0.006(4)
C44 0.095(6) 0.079(5) 0.051(4) 0.006(3) -0.001(4) 0.028(4)
C5 0.129(7) 0.072(5) 0.052(4) 0.013(3) 0.012(4) 0.021(5)
C1S 0.060(4) 0.072(4) 0.070(4) 0.001(4) 0.022(3) 0.008(3)
C5S 0.091(5) 0.098(5) 0.080(5) 0.029(4) -0.001(4) 0.017(5)
C4S 0.089(5) 0.060(4) 0.075(5) 0.000(3) 0.021(4) -0.004(4)
C2S 0.088(6) 0.070(5) 0.168(8) 0.023(5) 0.029(6) -0.014(4)
C3S 0.174(8) 0.155(8) 0.109(6) 0.083(6) 0.081(6) 0.086(7)

loop_
_atom_type_symbol
_atom_type_description
_atom_type_scat_dispersion_real
_atom_type_scat_dispersion_imag
_atom_type_scat_source
C C 0.0033 0.0016 'International Tables Vol C Tables 4.2.6.8 and 6.1.1.4'
H H 0.0000 0.0000 'International Tables Vol C Tables 4.2.6.8 and 6.1.1.4'
Cl Cl 0.1484 0.1585 'International Tables Vol C Tables 4.2.6.8 and 6.1.1.4'
Cu Cu 0.3201 1.2651 'International Tables Vol C Tables 4.2.6.8 and 6.1.1.4'
N N 0.0061 0.0033 'International Tables Vol C Tables 4.2.6.8 and 6.1.1.4'
O O 0.0106 0.0060 'International Tables Vol C Tables 4.2.6.8 and 6.1.1.4'

loop_
_geom_angle_atom_site_label_1
_geom_angle_atom_site_label_2
_geom_angle_atom_site_label_3
_geom_angle
O12 Cu3 O11 90.44(16)
O12 Cu3 N3 97.13(17)
O12 Cu3 O9 169.69(17)
O10 Cu3 O12 89.16(16)
O10 Cu3 O11 173.20(17)
O10 Cu3 N3 96.68(17)
O10 Cu3 O9 90.53(16)
O11 Cu3 N3 90.10(17)
O9 Cu3 O11 88.65(16)
O9 Cu3 N3 93.14(17)
O8 Cu2 O7 90.51(15)
O8 Cu2 N2 92.66(17)
O5 Cu2 O8 174.15(16)
O5 Cu2 O7 87.08(15)
O5 Cu2 O6 90.39(15)
O5 Cu2 N2 92.84(16)
O7 Cu2 N2 94.54(16)
O6 Cu2 O8 90.95(15)
O6 Cu2 O7 168.63(17)
O6 Cu2 N2 96.66(17)
O2 Cu1 O3 176.18(19)
O2 Cu1 O1 90.35(17)
O2 Cu1 N1 93.26(18)
O3 Cu1 N1 90.53(18)
O1 Cu1 O3 88.82(17)
O1 Cu1 N1 94.58(18)
O4 Cu1 O2 88.79(17)
O4 Cu1 O3 91.18(17)
O4 Cu1 O1 166.98(19)
O4 Cu1 N1 98.44(17)
C20 O8 Cu2 127.6(3)
C13 O5 Cu2 128.4(3)
C18 O7 Cu2 127.8(3)
C34 O12 Cu3 128.0(4)
C29 O10 Cu3 127.5(4)
C15 O6 Cu2 128.0(4)
C45 O2 Cu1 128.1(4)
C36 O11 Cu3 127.6(4)
C51 N3 Cu3 123.3(4)
C49 N3 Cu3 121.8(4)
C49 N3 C51 114.8(5)
C30 O9 Cu3 127.7(4)
C4 O3 Cu1 126.8(4)
C47 O1 Cu1 127.3(4)
C50 N1 Cu1 121.5(4)
C49 N1 Cu1 123.5(4)
C49 N1 C50 114.7(5)
C50 N2 Cu2 122.0(4)
C50 N2 C51 114.8(5)
C51 N2 Cu2 122.5(4)
C2 O4 Cu1 127.8(4)
C47 C46 C43 119.8(5)
C45 C46 C43 119.2(5)
C45 C46 C47 120.2(5)
C34 C35 C38 118.9(5)
C36 C35 C34 121.0(5)
C36 C35 C38 119.2(5)
C30 C32 C27 119.9(5)
C29 C32 C30 120.2(5)
C29 C32 C27 118.9(5)
N2 C50 N1 125.1(5)
C18 C19 C22 118.1(5)
C20 C19 C18 120.7(5)
C20 C19 C22 120.1(5)
C2 C3 C6 118.5(5)
C4 C3 C6 119.8(5)
C4 C3 C2 120.9(5)
C26 C25 C24 120.0(5)
O7 C18 C19 125.0(5)
O7 C18 C17 113.4(5)
C19 C18 C17 121.5(5)
O8 C20 C19 125.7(5)
O8 C20 C21 113.0(5)
C19 C20 C21 121.3(5)
C13 C14 C11 118.6(5)
C13 C14 C15 120.0(5)
C15 C14 C11 120.6(5)
C9 C10 C11 122.0(6)
O9 C30 C32 125.0(5)
O9 C30 C31 113.8(5)
C32 C30 C31 121.1(5)
O12 C34 C35 125.2(5)
O12 C34 C33 113.0(5)
C35 C34 C33 121.7(5)
C11 C6 C3 123.1(5)
C7 C6 C3 117.9(5)
C7 C6 C11 119.0(5)
C10 C11 C14 118.7(5)
C6 C11 C14 123.1(5)
C6 C11 C10 118.2(5)
O4 C2 C3 125.3(5)
O4 C2 C1 112.9(5)
C3 C2 C1 121.8(5)
C38 C43 C46 123.7(5)
C38 C43 C42 117.9(5)
C42 C43 C46 118.4(5)
C23 C22 C19 118.1(5)
C27 C22 C19 123.7(4)
C27 C22 C23 118.3(5)
O3 C4 C3 126.0(6)
O3 C4 C5 112.6(6)
C3 C4 C5 121.4(5)
C24 C23 C22 121.8(5)
C43 C38 C35 122.8(5)
C39 C38 C35 118.3(5)
C39 C38 C43 118.9(5)
O5 C13 C14 125.3(5)
O5 C13 C12 112.9(5)
C14 C13 C12 121.8(5)
C22 C27 C32 123.0(4)
C26 C27 C32 118.5(5)
C26 C27 C22 118.5(5)
O10 C29 C28 113.2(5)
O10 C29 C32 126.1(5)
C32 C29 C28 120.6(5)
O6 C15 C14 125.8(5)
O6 C15 C16 113.1(5)
C14 C15 C16 121.0(5)
O1 C47 C46 126.2(5)
O1 C47 C48 112.7(5)
C46 C47 C48 121.2(5)
N2 C51 N3 125.4(5)
C25 C24 C23 119.3(5)
C25 C26 C27 122.1(5)
C8 C9 C10 119.3(5)
O11 C36 C35 125.6(5)
O11 C36 C37 114.3(5)
C35 C36 C37 120.0(5)
C8 C7 C6 121.7(6)
C9 C8 C7 119.7(6)
N3 C49 N1 125.2(5)
O2 C45 C46 125.6(6)
O2 C45 C44 113.1(5)
C46 C45 C44 121.2(5)
C40 C39 C38 121.8(6)
C41 C40 C39 119.5(6)
C41 C42 C43 122.2(6)
C40 C41 C42 119.6(6)
Cl1S C1S Cl2S 109.5(4)
Cl3S C1S Cl1S 109.2(4)
Cl3S C1S Cl2S 112.7(4)
Cl14 C5S Cl15 109.6(5)
Cl13 C5S Cl15 109.3(5)
Cl13 C5S Cl14 112.6(5)
Cl11 C4S Cl10 111.0(4)
Cl12 C4S Cl10 108.5(4)
Cl12 C4S Cl11 113.9(5)
Cl4S C2S Cl6S 108.9(5)
Cl5S C2S Cl6S 114.8(7)
Cl5S C2S Cl4S 112.5(7)
Cl7S C3S Cl8S 102.7(5)
Cl9S C3S Cl7S 122.6(9)
Cl9S C3S Cl8S 104.2(6)

loop_
_geom_bond_atom_site_label_1
_geom_bond_atom_site_label_2
_geom_bond_distance
Cu3 O12 1.917(4)
Cu3 O10 1.914(4)
Cu3 O11 1.926(4)
Cu3 N3 2.384(5)
Cu3 O9 1.924(4)
Cu2 O8 1.919(4)
Cu2 O5 1.914(4)
Cu2 O7 1.928(4)
Cu2 O6 1.917(4)
Cu2 N2 2.374(4)
Cu1 O2 1.916(4)
Cu1 O3 1.923(4)
Cu1 O1 1.923(4)
Cu1 N1 2.368(5)
Cu1 O4 1.906(4)
Cl15 C5S 1.753(9)
O8 C20 1.277(6)
O5 C13 1.280(6)
O7 C18 1.277(6)
Cl14 C5S 1.727(9)
O12 C34 1.278(7)
O10 C29 1.272(6)
O6 C15 1.272(6)
O2 C45 1.270(7)
Cl13 C5S 1.716(9)
O11 C36 1.275(7)
N3 C51 1.324(7)
N3 C49 1.319(7)
O9 C30 1.283(6)
O3 C4 1.276(7)
O1 C47 1.269(7)
N1 C50 1.333(7)
N1 C49 1.322(7)
N2 C50 1.318(7)
N2 C51 1.320(7)
O4 C2 1.276(7)
Cl1S C1S 1.743(7)
Cl2S C1S 1.745(7)
Cl3S C1S 1.731(8)
Cl6S C2S 1.745(11)
C28 C29 1.508(8)
C46 C43 1.504(8)
C46 C47 1.409(8)
C46 C45 1.402(8)
C35 C34 1.401(8)
C35 C38 1.524(8)
C35 C36 1.399(8)
C32 C30 1.410(8)
C32 C27 1.513(7)
C32 C29 1.409(8)
C19 C18 1.413(8)
C19 C20 1.404(8)
C19 C22 1.505(7)
C3 C6 1.513(8)
C3 C2 1.406(8)
C3 C4 1.400(9)
Cl10 C4S 1.743(8)
Cl11 C4S 1.739(8)
Cl12 C4S 1.738(8)
Cl7S C3S 1.687(11)
Cl9S C3S 1.600(11)
Cl4S C2S 1.735(11)
C25 C24 1.375(9)
C25 C26 1.365(8)
C18 C17 1.494(8)
C20 C21 1.499(8)
C14 C11 1.510(7)
C14 C13 1.406(8)
C14 C15 1.413(8)
C12 C13 1.496(8)
Cl8S C3S 1.840(13)
C10 C11 1.398(8)
C10 C9 1.382(8)
C30 C31 1.498(8)
C34 C33 1.504(9)
Cl5S C2S 1.656(10)
C6 C11 1.397(8)
C6 C7 1.393(8)
C2 C1 1.503(9)
C43 C38 1.399(8)
C43 C42 1.403(8)
C22 C23 1.405(8)
C22 C27 1.402(7)
C4 C5 1.511(9)
C23 C24 1.377(8)
C38 C39 1.395(8)
C27 C26 1.395(8)
C15 C16 1.508(8)
C47 C48 1.522(9)
C9 C8 1.372(9)
C36 C37 1.505(9)
C7 C8 1.379(9)
C45 C44 1.501(9)
C39 C40 1.384(9)
C40 C41 1.366(10)
C42 C41 1.380(9)

loop_
_geom_torsion_atom_site_label_1
_geom_torsion_atom_site_label_2
_geom_torsion_atom_site_label_3
_geom_torsion_atom_site_label_4
_geom_torsion
Cu3 O12 C34 C35 -4.0(8)
Cu3 O12 C34 C33 171.7(4)
Cu3 O10 C29 C28 -177.3(4)
Cu3 O10 C29 C32 -1.1(8)
Cu3 O11 C36 C35 -3.8(8)
Cu3 O11 C36 C37 179.5(5)
Cu3 N3 C51 N2 -178.2(5)
Cu3 N3 C49 N1 178.2(5)
Cu3 O9 C30 C32 2.5(7)
Cu3 O9 C30 C31 179.3(4)
Cu2 O8 C20 C19 -8.1(7)
Cu2 O8 C20 C21 173.7(4)
Cu2 O5 C13 C14 3.0(7)
Cu2 O5 C13 C12 -174.1(4)
Cu2 O7 C18 C19 -6.7(8)
Cu2 O7 C18 C17 170.1(4)
Cu2 O6 C15 C14 1.8(8)
Cu2 O6 C15 C16 178.1(4)
Cu2 N2 C50 N1 -169.8(5)
Cu2 N2 C51 N3 170.6(5)
Cu1 O2 C45 C46 -2.0(9)
Cu1 O2 C45 C44 -179.8(5)
Cu1 O3 C4 C3 -3.8(9)
Cu1 O3 C4 C5 177.4(5)
Cu1 O1 C47 C46 2.3(9)
Cu1 O1 C47 C48 -179.3(5)
Cu1 N1 C50 N2 172.9(5)
Cu1 N1 C49 N3 -173.6(5)
Cu1 O4 C2 C3 -2.5(8)
Cu1 O4 C2 C1 175.1(4)
O8 Cu2 O5 C13 110.7(15)
O8 Cu2 O7 C18 -6.5(4)
O8 Cu2 O6 C15 175.8(5)
O8 Cu2 N2 C50 -138.4(5)
O8 Cu2 N2 C51 51.5(5)
O5 Cu2 O8 C20 79.3(16)
O5 Cu2 O7 C18 178.8(4)
O5 Cu2 O6 C15 -9.9(5)
O5 Cu2 N2 C50 43.6(5)
O5 Cu2 N2 C51 -126.5(5)
O7 Cu2 O8 C20 13.7(4)
O7 Cu2 O5 C13 176.5(4)
O7 Cu2 O6 C15 -86.9(9)
O7 Cu2 N2 C50 130.9(5)
O7 Cu2 N2 C51 -39.2(5)
O12 Cu3 O10 C29 -178.1(4)
O12 Cu3 O11 C36 10.9(5)
O12 Cu3 N3 C51 135.4(5)
O12 Cu3 N3 C49 -42.1(5)
O12 Cu3 O9 C30 -101.2(9)
O10 Cu3 O12 C34 179.7(5)
O10 Cu3 O11 C36 97.5(14)
O10 Cu3 N3 C51 45.4(5)
O10 Cu3 N3 C49 -132.1(5)
O10 Cu3 O9 C30 -12.9(4)
O6 Cu2 O8 C20 -177.6(4)
O6 Cu2 O5 C13 7.6(4)
O6 Cu2 O7 C18 -103.9(8)
O6 Cu2 N2 C50 -47.1(5)
O6 Cu2 N2 C51 142.8(5)
O2 Cu1 O3 C4 100(3)
O2 Cu1 O1 C47 -11.3(5)
O2 Cu1 N1 C50 -135.1(5)
O2 Cu1 N1 C49 38.4(5)
O2 Cu1 O4 C2 176.1(5)
O11 Cu3 O12 C34 -7.1(5)
O11 Cu3 O10 C29 95.2(14)
O11 Cu3 N3 C51 -134.1(5)
O11 Cu3 N3 C49 48.3(5)
O11 Cu3 O9 C30 173.8(4)
N3 Cu3 O12 C34 83.1(5)
N3 Cu3 O10 C29 -81.0(4)
N3 Cu3 O11 C36 -86.3(5)
N3 Cu3 O9 C30 83.8(4)
O9 Cu3 O12 C34 -91.9(10)
O9 Cu3 O10 C29 12.2(4)
O9 Cu3 O11 C36 -179.4(5)
O9 Cu3 N3 C51 -45.5(5)
O9 Cu3 N3 C49 137.0(5)
O3 Cu1 O2 C45 89(3)
O3 Cu1 O1 C47 172.5(5)
O3 Cu1 N1 C50 45.5(5)
O3 Cu1 N1 C49 -141.1(5)
O3 Cu1 O4 C2 -7.7(5)
O1 Cu1 O2 C45 11.2(5)
O1 Cu1 O3 C4 177.6(5)
O1 Cu1 N1 C50 134.3(5)
O1 Cu1 N1 C49 -52.2(5)
O1 Cu1 O4 C2 -97.5(9)
N1 Cu1 O2 C45 -83.4(5)
N1 Cu1 O3 C4 -87.8(5)
N1 Cu1 O1 C47 82.0(5)
N1 Cu1 O4 C2 83.0(5)
N2 Cu2 O8 C20 -80.8(4)
N2 Cu2 O5 C13 -89.1(4)
N2 Cu2 O7 C18 86.2(4)
N2 Cu2 O6 C15 83.0(5)
O4 Cu1 O2 C45 178.2(5)
O4 Cu1 O3 C4 10.7(5)
O4 Cu1 O1 C47 -97.4(9)
O4 Cu1 N1 C50 -45.8(5)
O4 Cu1 N1 C49 127.6(5)
C46 C43 C38 C35 -1.3(9)
C46 C43 C38 C39 -179.8(6)
C46 C43 C42 C41 180.0(6)
C35 C38 C39 C40 -179.6(6)
C32 C27 C26 C25 -179.8(5)
C50 N1 C49 N3 0.3(9)
C50 N2 C51 N3 -0.2(9)
C19 C22 C23 C24 180.0(5)
C19 C22 C27 C32 0.1(8)
C19 C22 C27 C26 -179.7(5)
C3 C6 C11 C14 1.3(9)
C3 C6 C11 C10 -177.6(5)
C3 C6 C7 C8 176.5(6)
C18 C19 C20 O8 -9.2(8)
C18 C19 C20 C21 168.8(5)
C18 C19 C22 C23 -85.3(6)
C18 C19 C22 C27 94.6(6)
C20 C19 C18 O7 16.9(8)
C20 C19 C18 C17 -159.6(5)
C20 C19 C22 C23 83.0(6)
C20 C19 C22 C27 -97.0(6)
C10 C9 C8 C7 0.4(10)
C30 C32 C27 C22 96.2(6)
C30 C32 C27 C26 -84.0(6)
C30 C32 C29 O10 -14.6(8)
C30 C32 C29 C28 161.4(5)
C34 C35 C38 C43 98.5(7)
C34 C35 C38 C39 -83.0(7)
C34 C35 C36 O11 -11.1(9)
C34 C35 C36 C37 165.5(6)
C6 C3 C2 O4 -176.9(5)
C6 C3 C2 C1 5.7(8)
C6 C3 C4 O3 -179.6(5)
C6 C3 C4 C5 -0.8(9)
C6 C7 C8 C9 1.3(10)
C11 C14 C13 O5 174.7(5)
C11 C14 C13 C12 -8.4(7)
C11 C14 C15 O6 -177.4(5)
C11 C14 C15 C16 6.6(8)
C11 C10 C9 C8 -1.5(9)
C11 C6 C7 C8 -1.8(10)
C2 C3 C6 C11 96.6(7)
C2 C3 C6 C7 -81.6(7)
C2 C3 C4 O3 -10.1(9)
C2 C3 C4 C5 168.7(6)
C43 C46 C47 O1 -178.7(5)
C43 C46 C47 C48 3.0(9)
C43 C46 C45 O2 178.5(5)
C43 C46 C45 C44 -3.9(9)
C43 C38 C39 C40 -1.0(10)
C43 C42 C41 C40 0.5(11)
C22 C19 C18 O7 -174.8(5)
C22 C19 C18 C17 8.6(8)
C22 C19 C20 O8 -177.2(5)
C22 C19 C20 C21 0.8(8)
C22 C23 C24 C25 -0.6(10)
C22 C27 C26 C25 0.0(9)
C4 C3 C6 C11 -93.6(7)
C4 C3 C6 C7 88.2(7)
C4 C3 C2 O4 13.4(9)
C4 C3 C2 C1 -164.0(6)
C23 C22 C27 C32 -179.9(5)
C23 C22 C27 C26 0.3(8)
C38 C35 C34 O12 -175.6(5)
C38 C35 C34 C33 9.0(8)
C38 C35 C36 O11 179.7(5)
C38 C35 C36 C37 -3.8(8)
C38 C43 C42 C41 -0.9(10)
C38 C39 C40 C41 0.6(11)
C13 C14 C11 C10 89.8(6)
C13 C14 C11 C6 -89.1(7)
C13 C14 C15 O6 12.4(8)
C13 C14 C15 C16 -163.7(6)
C27 C32 C30 O9 -178.2(5)
C27 C32 C30 C31 5.3(8)
C27 C32 C29 O10 177.2(5)
C27 C32 C29 C28 -6.8(7)
C27 C22 C23 C24 0.0(9)
C29 C32 C30 O9 13.7(8)
C29 C32 C30 C31 -162.8(5)
C29 C32 C27 C22 -95.6(6)
C29 C32 C27 C26 84.2(6)
C15 C14 C11 C10 -80.6(7)
C15 C14 C11 C6 100.5(6)
C15 C14 C13 O5 -14.9(8)
C15 C14 C13 C12 162.0(5)
C47 C46 C43 C38 102.4(7)
C47 C46 C43 C42 -78.5(7)
C47 C46 C45 O2 -11.7(9)
C47 C46 C45 C44 166.0(6)
C51 N3 C49 N1 0.4(9)
C51 N2 C50 N1 1.1(9)
C24 C25 C26 C27 -0.5(10)
C26 C25 C24 C23 0.8(10)
C9 C10 C11 C14 -177.9(5)
C9 C10 C11 C6 1.0(9)
C36 C35 C34 O12 15.2(9)
C36 C35 C34 C33 -160.3(6)
C36 C35 C38 C43 -92.1(7)
C36 C35 C38 C39 86.5(7)
C7 C6 C11 C14 179.5(5)
C7 C6 C11 C10 0.6(8)
C49 N3 C51 N2 -0.5(10)
C49 N1 C50 N2 -1.1(9)
C45 C46 C43 C38 -87.7(7)
C45 C46 C43 C42 91.3(7)
C45 C46 C47 O1 11.5(9)
C45 C46 C47 C48 -166.8(6)
C39 C40 C41 C42 -0.4(11)
C42 C43 C38 C35 179.6(5)
C42 C43 C38 C39 1.1(9)
